data_4003893
loop_
_publ_author_name
'Benin, Bogdan M.'
'McCall, Kyle M.'
'W\"orle, Michael'
'Borgeaud, Dominique'
'Vonderach, Thomas'
'Sakhatskyi, Kostiantyn'
'Yakunin, Sergii'
'G\"unther, Detlef'
'Kovalenko, Maksym V.'

_publ_section_title
;
 Lone-Pair-Induced Structural Ordering in the Mixed-Valent 0D
 Metal-Halides Rb23BiIIIxSbIII7--xSbV2Cl54 (0 &#x2264; x &#x2264; 7)
;
_journal_name_full 'Chemistry of Materials'
_journal_paper_doi 10.1021/acs.chemmater.0c04491
_journal_year 2021
_chemical_formula_moiety '0.25(Cl20 O4 Rb8 Sb4)'
_chemical_formula_sum 'Cl5 O Rb2 Sb'
_chemical_formula_weight 485.94
_space_group_crystal_system orthorhombic
_space_group_IT_number 62
_space_group_name_Hall '-P 2ac 2n'
_space_group_name_H-M_alt 'P n m a'
_atom_sites_solution_primary dual
_audit_creation_date 2020-08-31
_audit_creation_method
;
Olex2 1.2
(compiled 2018.05.29 svn.r3508 for OlexSys, GUI svn.r5506)
;
_cell_angle_alpha 90
_cell_angle_beta 90
_cell_angle_gamma 90
_cell_formula_units_Z 4
_cell_length_a 14.0332(6)
_cell_length_b 10.1091(4)
_cell_length_c 7.2292(3)
_cell_measurement_reflns_used 8737
_cell_measurement_temperature 300
_cell_measurement_theta_max 31.3950
_cell_measurement_theta_min 2.8710
_cell_volume 1025.56(7)
_computing_cell_refinement 'CrysAlisPro 1.171.40.16b (Rigaku OD, 2018)'
_computing_data_collection 'SMART v5.630 (Bruker, 2003)'
_computing_data_reduction 'CrysAlisPro 1.171.40.16b (Rigaku OD, 2018)'
_computing_molecular_graphics 'Olex2 (Dolomanov et al., 2009)'
_computing_publication_material 'Olex2 (Dolomanov et al., 2009)'
_computing_structure_refinement 'ShelXL (Sheldrick, 2015)'
_computing_structure_solution 'ShelXT (Sheldrick, 2015)'
_diffrn_ambient_temperature 300
_diffrn_detector 'CCD plate'
_diffrn_measured_fraction_theta_full 1.000
_diffrn_measured_fraction_theta_max 0.942
_diffrn_measurement_details
;
List of Runs (angles in degrees, time in seconds):

  # Type    Start    End  Width  t~exp~   \w     \q     \k     \f   Frames
--------------------------------------------------------------------------
  1  \w      2.18 182.00   0.30   30.07    --   28.00  73.93 -25.82  600
  2  \w      2.18 182.00   0.30   30.07    --   28.00  73.93  94.18  600
  3  \w      2.18 182.00   0.30   30.06    --   28.00  73.93-145.82  600
;
_diffrn_measurement_device 'abstract diffractometer'
_diffrn_measurement_device_type 'Saxi-CrysAlisPro-abstract goniometer imported SAXI images'
_diffrn_measurement_method '\w scans'
_diffrn_orient_matrix_type 'CrysAlisPro convention (1999,Acta A55,543-557)'
_diffrn_orient_matrix_UB_11 -0.0275381000
_diffrn_orient_matrix_UB_12 0.0527614000
_diffrn_orient_matrix_UB_13 0.0362507000
_diffrn_orient_matrix_UB_21 -0.0289087000
_diffrn_orient_matrix_UB_22 -0.0008213000
_diffrn_orient_matrix_UB_23 -0.0804235000
_diffrn_orient_matrix_UB_31 -0.0309969000
_diffrn_orient_matrix_UB_32 -0.0462603000
_diffrn_orient_matrix_UB_33 0.0429140000
_diffrn_radiation_monochromator Parallel,graphite
_diffrn_radiation_probe x-ray
_diffrn_radiation_type MoK\a
_diffrn_radiation_wavelength 0.71073
_diffrn_reflns_av_R_equivalents 0.0415
_diffrn_reflns_av_unetI/netI 0.0190
_diffrn_reflns_Laue_measured_fraction_full 1.000
_diffrn_reflns_Laue_measured_fraction_max 0.942
_diffrn_reflns_limit_h_max 20
_diffrn_reflns_limit_h_min -20
_diffrn_reflns_limit_k_max 14
_diffrn_reflns_limit_k_min -14
_diffrn_reflns_limit_l_max 10
_diffrn_reflns_limit_l_min -10
_diffrn_reflns_number 11208
_diffrn_reflns_point_group_measured_fraction_full 1.000
_diffrn_reflns_point_group_measured_fraction_max 0.942
_diffrn_reflns_theta_full 25.242
_diffrn_reflns_theta_max 31.520
_diffrn_reflns_theta_min 2.903
_diffrn_source 'fine-focus sealed X-ray tube'
_diffrn_source_current 35.0
_diffrn_source_power 1.575
_diffrn_source_type 'Enhance (Mo) X-ray Source'
_diffrn_source_voltage 45.0
_exptl_absorpt_coefficient_mu 13.356
_exptl_absorpt_correction_T_max 2.374
_exptl_absorpt_correction_T_min 0.727
_exptl_absorpt_correction_type multi-scan
_exptl_absorpt_process_details
;
CrysAlisPro 1.171.40.16b (Rigaku Oxford Diffraction, 2018)
Spherical absorption correction
 using equivalent radius and absorption coefficient.
Empirical absorption correction using spherical harmonics,
 implemented in SCALE3 ABSPACK scaling algorithm.
;
_exptl_crystal_colour 'clear yellowish white'
_exptl_crystal_colour_lustre clear
_exptl_crystal_colour_modifier yellowish
_exptl_crystal_colour_primary white
_exptl_crystal_density_diffrn 3.147
_exptl_crystal_description plate
_exptl_crystal_F_000 872
_exptl_crystal_preparation 'Solvothermally crystallized from HCl'
_exptl_crystal_size_max 0.22
_exptl_crystal_size_mid 0.18
_exptl_crystal_size_min 0.03
_refine_diff_density_max 1.503
_refine_diff_density_min -0.908
_refine_diff_density_rms 0.221
_refine_ls_extinction_method none
_refine_ls_goodness_of_fit_ref 1.171
_refine_ls_hydrogen_treatment undef
_refine_ls_matrix_type full
_refine_ls_number_parameters 49
_refine_ls_number_reflns 1694
_refine_ls_number_restraints 0
_refine_ls_restrained_S_all 1.171
_refine_ls_R_factor_all 0.0443
_refine_ls_R_factor_gt 0.0389
_refine_ls_shift/su_max 0.001
_refine_ls_shift/su_mean 0.000
_refine_ls_structure_factor_coef Fsqd
_refine_ls_weighting_details 'w=1/[\s^2^(Fo^2^)+(0.0408P)^2^+3.5647P] where P=(Fo^2^+2Fc^2^)/3'
_refine_ls_weighting_scheme calc
_refine_ls_wR_factor_gt 0.0896
_refine_ls_wR_factor_ref 0.0930
_reflns_Friedel_coverage 0.000
_reflns_number_gt 1520
_reflns_number_total 1694
_reflns_threshold_expression 'I > 2\s(I)'
_cod_data_source_file cm0c04491_si_001.cif
_cod_data_source_block dp085
_cod_database_code 4003893
_shelx_shelxl_version_number 2018/3
_chemical_oxdiff_formula Rb4InSbCl12
_shelx_space_group_comment
;
The symmetry employed for this shelxl refinement is uniquely defined
by the following loop, which should always be used as a source of
symmetry information in preference to the above space-group names.
They are only intended as comments.
;
_shelx_estimated_absorpt_t_max 0.690
_shelx_estimated_absorpt_t_min 0.157
_reflns_odcompleteness_completeness 99.92
_reflns_odcompleteness_iscentric 1
_reflns_odcompleteness_theta 26.32
_olex2_refinement_description
;
;
_olex2_exptl_crystal_mounting_method 'Tip mounted'
_olex2_submission_special_instructions 'No special instructions were received'
_oxdiff_exptl_absorpt_empirical_details
;
Empirical correction (ABSPACK) includes:
- Absorption correction using spherical harmonics
- Frame scaling
- Detector area scaling
;
_oxdiff_exptl_absorpt_empirical_full_max 2.374
_oxdiff_exptl_absorpt_empirical_full_min 0.727

loop_
_space_group_symop_operation_xyz
'x, y, z'
'-x+1/2, -y, z+1/2'
'-x, y+1/2, -z'
'x+1/2, -y+1/2, -z+1/2'
'-x, -y, -z'
'x-1/2, y, -z-1/2'
'x, -y-1/2, z'
'-x-1/2, y-1/2, z-1/2'

loop_
_atom_site_label
_atom_site_type_symbol
_atom_site_fract_x
_atom_site_fract_y
_atom_site_fract_z
_atom_site_U_iso_or_equiv
_atom_site_adp_type
_atom_site_occupancy
_atom_site_site_symmetry_order
_atom_site_calc_flag
_atom_site_refinement_flags_posn
_atom_site_refinement_flags_adp
_atom_site_refinement_flags_occupancy
_atom_site_disorder_assembly
_atom_site_disorder_group
Sb01 Sb 0.61461(3) 0.750000 0.69107(6) 0.02295(12) Uani 1 2 d S T P . .
Rb02 Rb 0.64445(4) 0.50075(5) 0.15566(7) 0.03701(15) Uani 1 1 d . . . . .
Cl03 Cl 0.75246(11) 0.750000 0.9041(2) 0.0285(3) Uani 1 2 d S T P . .
Cl04 Cl 0.72270(13) 0.750000 0.4226(2) 0.0362(4) Uani 1 2 d S T P . .
Cl05 Cl 0.60371(9) 0.50373(10) 0.67947(18) 0.0344(3) Uani 1 1 d . . . . .
Cl06 Cl 0.50255(11) 0.750000 0.9570(2) 0.0338(3) Uani 1 2 d S T P . .
O07 O 0.4905(4) 0.750000 0.4928(8) 0.0405(13) Uani 1 2 d S T P . .

loop_
_atom_site_aniso_label
_atom_site_aniso_U_11
_atom_site_aniso_U_22
_atom_site_aniso_U_33
_atom_site_aniso_U_23
_atom_site_aniso_U_13
_atom_site_aniso_U_12
Sb01 0.0232(2) 0.02016(19) 0.0255(2) 0.000 -0.00194(15) 0.000
Rb02 0.0359(3) 0.0348(3) 0.0403(3) 0.00443(19) -0.00506(19) -0.00139(18)
Cl03 0.0256(7) 0.0328(7) 0.0270(7) 0.000 -0.0065(5) 0.000
Cl04 0.0401(9) 0.0433(9) 0.0250(7) 0.000 0.0080(6) 0.000
Cl05 0.0398(6) 0.0185(5) 0.0450(7) -0.0034(4) -0.0094(5) -0.0002(4)
Cl06 0.0293(7) 0.0338(8) 0.0384(8) 0.000 0.0101(7) 0.000
O07 0.036(3) 0.028(2) 0.057(3) 0.000 -0.026(3) 0.000

loop_
_atom_type_symbol
_atom_type_description
_atom_type_scat_dispersion_real
_atom_type_scat_dispersion_imag
_atom_type_scat_source
Cl Cl 0.1484 0.1585 'International Tables Vol C Tables 4.2.6.8 and 6.1.1.4'
O O 0.0106 0.0060 'International Tables Vol C Tables 4.2.6.8 and 6.1.1.4'
Rb Rb -0.9393 2.9676 'International Tables Vol C Tables 4.2.6.8 and 6.1.1.4'
Sb Sb -0.5866 1.5461 'International Tables Vol C Tables 4.2.6.8 and 6.1.1.4'

loop_
_geom_angle_atom_site_label_1
_geom_angle_atom_site_label_2
_geom_angle_atom_site_label_3
_geom_angle
_geom_angle_site_symmetry_1
_geom_angle_site_symmetry_3
_geom_angle_publ_flag
Rb02 Sb01 Rb02 73.558(15) 8_766 2_665 ?
Rb02 Sb01 Rb02 73.334(16) 7_576 1_556 ?
Rb02 Sb01 Rb02 67.129(9) 7_576 8_766 ?
Rb02 Sb01 Rb02 67.129(9) 1_556 2_665 ?
Rb02 Sb01 Rb02 109.052(12) 7_576 2_665 ?
Rb02 Sb01 Rb02 109.052(12) 1_556 8_766 ?
Cl03 Sb01 Rb02 55.01(3) . 1_556 ?
Cl03 Sb01 Rb02 54.04(3) . 2_665 ?
Cl03 Sb01 Rb02 55.01(3) . 7_576 ?
Cl03 Sb01 Rb02 54.04(3) . 8_766 ?
Cl03 Sb01 Cl05 93.95(3) . 7_575 ?
Cl03 Sb01 Cl05 93.95(3) . . ?
Cl03 Sb01 Cl06 90.76(6) . . ?
Cl04 Sb01 Rb02 124.47(3) . 1_556 ?
Cl04 Sb01 Rb02 57.35(3) . 8_766 ?
Cl04 Sb01 Rb02 124.47(3) . 7_576 ?
Cl04 Sb01 Rb02 57.35(3) . 2_665 ?
Cl04 Sb01 Cl03 90.51(6) . . ?
Cl04 Sb01 Cl05 90.65(3) . 7_575 ?
Cl04 Sb01 Cl05 90.65(3) . . ?
Cl04 Sb01 Cl06 178.73(6) . . ?
Cl05 Sb01 Rb02 56.61(3) 7_575 8_766 ?
Cl05 Sb01 Rb02 56.61(3) . 2_665 ?
Cl05 Sb01 Rb02 128.94(3) 7_575 1_556 ?
Cl05 Sb01 Rb02 130.10(3) 7_575 2_665 ?
Cl05 Sb01 Rb02 130.10(3) . 8_766 ?
Cl05 Sb01 Rb02 55.74(3) 7_575 7_576 ?
Cl05 Sb01 Rb02 128.94(3) . 7_576 ?
Cl05 Sb01 Rb02 55.74(3) . 1_556 ?
Cl05 Sb01 Cl05 171.99(6) 7_575 . ?
Cl06 Sb01 Rb02 123.54(3) . 2_665 ?
Cl06 Sb01 Rb02 56.41(3) . 7_576 ?
Cl06 Sb01 Rb02 123.54(3) . 8_766 ?
Cl06 Sb01 Rb02 56.41(3) . 1_556 ?
Cl06 Sb01 Cl05 89.27(3) . 7_575 ?
Cl06 Sb01 Cl05 89.27(3) . . ?
O07 Sb01 Rb02 125.63(10) . 7_576 ?
O07 Sb01 Rb02 125.32(10) . 2_665 ?
O07 Sb01 Rb02 125.32(11) . 8_766 ?
O07 Sb01 Rb02 125.63(10) . 1_556 ?
O07 Sb01 Cl03 179.06(16) . . ?
O07 Sb01 Cl04 88.55(16) . . ?
O07 Sb01 Cl05 86.06(3) . . ?
O07 Sb01 Cl05 86.06(3) . 7_575 ?
O07 Sb01 Cl06 90.18(16) . . ?
Sb01 Rb02 Sb01 119.008(15) 1_554 2_664 ?
Cl03 Rb02 Sb01 35.87(2) 1_554 1_554 ?
Cl03 Rb02 Sb01 154.26(3) 2_664 1_554 ?
Cl03 Rb02 Sb01 96.78(2) 1_554 2_664 ?
Cl03 Rb02 Sb01 35.74(2) 2_664 2_664 ?
Cl03 Rb02 Cl03 129.025(16) 2_664 1_554 ?
Cl03 Rb02 Cl04 60.10(3) 2_664 2_664 ?
Cl03 Rb02 Cl04 92.31(3) 1_554 2_664 ?
Cl03 Rb02 Cl05 125.43(3) 1_554 . ?
Cl03 Rb02 Cl05 63.04(3) 1_554 1_554 ?
Cl03 Rb02 Cl05 62.83(3) 2_664 2_664 ?
Cl03 Rb02 Cl05 66.24(3) 1_554 2_664 ?
Cl03 Rb02 Cl05 63.30(3) 2_664 . ?
Cl03 Rb02 Cl05 102.74(3) 2_664 5_666 ?
Cl03 Rb02 Cl05 126.34(3) 2_664 1_554 ?
Cl03 Rb02 Cl05 126.44(3) 1_554 5_666 ?
Cl03 Rb02 Cl06 169.32(4) 2_664 1_554 ?
Cl03 Rb02 Cl06 60.75(3) 1_554 1_554 ?
Cl04 Rb02 Sb01 95.75(3) 2_664 1_554 ?
Cl04 Rb02 Sb01 98.82(3) . 2_664 ?
Cl04 Rb02 Sb01 35.53(3) 2_664 2_664 ?
Cl04 Rb02 Sb01 92.40(2) . 1_554 ?
Cl04 Rb02 Cl03 96.65(3) . 2_664 ?
Cl04 Rb02 Cl03 67.18(3) . 1_554 ?
Cl04 Rb02 Cl04 129.292(17) . 2_664 ?
Cl04 Rb02 Cl05 127.87(3) . 1_554 ?
Cl04 Rb02 Cl05 129.66(3) 2_664 5_666 ?
Cl04 Rb02 Cl05 69.82(4) . 2_664 ?
Cl04 Rb02 Cl05 58.31(3) . . ?
Cl04 Rb02 Cl05 97.61(4) . 5_666 ?
Cl04 Rb02 Cl05 123.39(3) 2_664 . ?
Cl04 Rb02 Cl06 154.67(4) . 5_666 ?
Cl04 Rb02 Cl06 83.24(3) . 1_554 ?
Cl05 Rb02 Sb01 140.13(2) . 1_554 ?
Cl05 Rb02 Sb01 101.28(2) 1_554 2_664 ?
Cl05 Rb02 Sb01 93.68(2) . 2_664 ?
Cl05 Rb02 Sb01 99.86(2) 5_666 1_554 ?
Cl05 Rb02 Sb01 36.235(18) 1_554 1_554 ?
Cl05 Rb02 Sb01 36.074(18) 2_664 2_664 ?
Cl05 Rb02 Sb01 136.77(2) 5_666 2_664 ?
Cl05 Rb02 Sb01 98.37(2) 2_664 1_554 ?
Cl05 Rb02 Cl04 68.04(3) 1_554 2_664 ?
Cl05 Rb02 Cl04 59.48(3) 2_664 2_664 ?
Cl05 Rb02 Cl05 161.96(4) 1_554 . ?
Cl05 Rb02 Cl05 95.80(3) 2_664 . ?
Cl05 Rb02 Cl05 99.47(3) 1_554 5_666 ?
Cl05 Rb02 Cl05 62.53(3) 5_666 . ?
Cl05 Rb02 Cl05 158.270(17) 2_664 5_666 ?
Cl05 Rb02 Cl05 102.22(4) 1_554 2_664 ?
Cl05 Rb02 Cl06 59.89(3) 1_554 1_554 ?
Cl06 Rb02 Sb01 93.05(2) 5_666 2_664 ?
Cl06 Rb02 Sb01 101.31(3) 5_666 1_554 ?
Cl06 Rb02 Sb01 36.02(3) 1_554 1_554 ?
Cl06 Rb02 Sb01 154.90(3) 1_554 2_664 ?
Cl06 Rb02 Cl03 133.62(4) 5_666 1_554 ?
Cl06 Rb02 Cl03 80.13(3) 5_666 2_664 ?
Cl06 Rb02 Cl04 70.81(3) 5_666 2_664 ?
Cl06 Rb02 Cl04 127.71(4) 1_554 2_664 ?
Cl06 Rb02 Cl05 108.27(3) 1_554 . ?
Cl06 Rb02 Cl05 59.31(3) 5_666 5_666 ?
Cl06 Rb02 Cl05 126.47(3) 1_554 2_664 ?
Cl06 Rb02 Cl05 98.83(4) 5_666 . ?
Cl06 Rb02 Cl05 127.87(3) 5_666 2_664 ?
Cl06 Rb02 Cl05 70.59(4) 5_666 1_554 ?
Cl06 Rb02 Cl05 66.77(3) 1_554 5_666 ?
Cl06 Rb02 Cl06 95.374(14) 5_666 1_554 ?
Sb01 Cl03 Rb02 90.22(4) . 2_665 ?
Sb01 Cl03 Rb02 90.22(4) . 8_766 ?
Sb01 Cl03 Rb02 89.12(4) . 1_556 ?
Sb01 Cl03 Rb02 89.12(4) . 7_576 ?
Rb02 Cl03 Rb02 85.508(8) 8_766 7_576 ?
Rb02 Cl03 Rb02 93.57(4) 7_576 1_556 ?
Rb02 Cl03 Rb02 95.41(4) 2_665 8_766 ?
Rb02 Cl03 Rb02 178.87(4) 2_665 7_576 ?
Rb02 Cl03 Rb02 178.87(4) 8_766 1_556 ?
Rb02 Cl03 Rb02 85.508(9) 2_665 1_556 ?
Sb01 Cl04 Rb02 104.56(4) . 7_575 ?
Sb01 Cl04 Rb02 87.12(4) . 2_665 ?
Sb01 Cl04 Rb02 104.56(4) . . ?
Sb01 Cl04 Rb02 87.12(4) . 8_766 ?
Rb02 Cl04 Rb02 167.12(6) . 8_766 ?
Rb02 Cl04 Rb02 167.12(6) 7_575 2_665 ?
Rb02 Cl04 Rb02 84.791(10) 7_575 8_766 ?
Rb02 Cl04 Rb02 90.50(4) 8_766 2_665 ?
Rb02 Cl04 Rb02 84.790(10) . 2_665 ?
Rb02 Cl04 Rb02 97.22(5) . 7_575 ?
Sb01 Cl05 Rb02 88.02(4) . 1_556 ?
Sb01 Cl05 Rb02 91.83(4) . . ?
Sb01 Cl05 Rb02 87.32(4) . 2_665 ?
Sb01 Cl05 Rb02 93.40(4) . 5_666 ?
Rb02 Cl05 Rb02 80.53(3) 1_556 5_666 ?
Rb02 Cl05 Rb02 117.47(3) 5_666 . ?
Rb02 Cl05 Rb02 163.83(4) 2_665 5_666 ?
Rb02 Cl05 Rb02 83.36(3) 1_556 2_665 ?
Rb02 Cl05 Rb02 78.62(3) 2_665 . ?
Rb02 Cl05 Rb02 161.96(4) 1_556 . ?
Sb01 Cl06 Rb02 87.57(4) . 1_556 ?
Sb01 Cl06 Rb02 101.58(4) . 3_656 ?
Sb01 Cl06 Rb02 87.57(4) . 7_576 ?
Sb01 Cl06 Rb02 101.58(4) . 5_666 ?
Rb02 Cl06 Rb02 169.87(5) 5_666 7_576 ?
Rb02 Cl06 Rb02 91.49(4) 7_576 1_556 ?
Rb02 Cl06 Rb02 84.625(13) 3_656 7_576 ?
Rb02 Cl06 Rb02 169.87(5) 3_656 1_556 ?
Rb02 Cl06 Rb02 97.63(5) 5_666 3_656 ?
Rb02 Cl06 Rb02 84.625(13) 5_666 1_556 ?

loop_
_geom_bond_atom_site_label_1
_geom_bond_atom_site_label_2
_geom_bond_distance
_geom_bond_site_symmetry_2
_geom_bond_publ_flag
Sb01 Rb02 4.2336(6) 2_665 ?
Sb01 Rb02 4.2195(6) 1_556 ?
Sb01 Rb02 4.2195(6) 7_576 ?
Sb01 Rb02 4.2336(6) 8_766 ?
Sb01 Cl03 2.4727(15) . ?
Sb01 Cl04 2.4632(17) . ?
Sb01 Cl05 2.4956(11) . ?
Sb01 Cl05 2.4956(11) 7_575 ?
Sb01 Cl06 2.4836(16) . ?
Sb01 O07 2.255(5) . ?
Rb02 Cl03 3.4270(12) 2_664 ?
Rb02 Cl03 3.4574(12) 1_554 ?
Rb02 Cl04 3.3585(13) . ?
Rb02 Cl04 3.5692(14) 2_664 ?
Rb02 Cl05 3.8298(14) . ?
Rb02 Cl05 3.5386(14) 2_664 ?
Rb02 Cl05 3.4897(14) 1_554 ?
Rb02 Cl05 3.6811(14) 5_666 ?
Rb02 Cl06 3.3680(12) 5_666 ?
Rb02 Cl06 3.5181(13) 1_554 ?
